data_4114607
loop_
_publ_author_name
'Eddy Dumas'
'Catherine Debiemme-Chouvy'
'Slavi C. Sevov'

_publ_section_title
;
 A Reduced Polyoxomolybdenum Borophosphate Anion Related to the
 Wells-Dawson Clusters
;
_journal_name_full 'Journal of the American Chemical Society'
_journal_page_first 908
_journal_page_last 909
_journal_paper_doi 10.1021/ja012352r
_journal_volume 124
_journal_year 2002
_chemical_formula_moiety (C3N2H5)8[Mo12O22(BO4)2(PO4)5(HPO4)3]4H2O
_chemical_formula_sum 'C12 H27 B Mo6 N8 O33 P4'
_chemical_formula_weight 1521.75
_chemical_name_common 'molybdenum borophosphate'
_chemical_name_systematic
;
 ?
;
_space_group_IT_number 15
_symmetry_cell_setting monoclinic
_symmetry_space_group_name_Hall '-C 2yc'
_symmetry_space_group_name_H-M 'C 1 2/c 1'
_atom_sites_solution_hydrogens geom
_atom_sites_solution_primary direct
_atom_sites_solution_secondary difmap
_audit_creation_method SHELXL-97
_cell_angle_alpha 90.00
_cell_angle_beta 105.060(15)
_cell_angle_gamma 90.00
_cell_formula_units_Z 8
_cell_length_a 25.060(5)
_cell_length_b 15.001(2)
_cell_length_c 21.9786(19)
_cell_measurement_reflns_used 25
_cell_measurement_temperature 293(2)
_cell_measurement_theta_max 13
_cell_measurement_theta_min 11
_cell_volume 7979(2)
_computing_cell_refinement CAD4_(Enraf-Nonius,_1977)
_computing_data_collection CAD4_(Enraf-Nonius,_1977)
_computing_data_reduction SDS_Package_(Enraf-Nonius,_1985)
_computing_molecular_graphics 'SHELXTL (Siemens, 1994)'
_computing_publication_material 'SHELXTL (Siemens, 1994)'
_computing_structure_refinement 'SHELXL-97 (Sheldrick, 1997)'
_computing_structure_solution 'SHELXS-97 (Sheldrick, 1990)'
_diffrn_ambient_temperature 293(2)
_diffrn_measured_fraction_theta_full 0.999
_diffrn_measured_fraction_theta_max 0.999
_diffrn_measurement_device_type Enraf_Nonius_CAD4
_diffrn_measurement_method omega-2theta
_diffrn_radiation_monochromator graphite
_diffrn_radiation_source 'fine-focus sealed tube'
_diffrn_radiation_type MoK\a
_diffrn_radiation_wavelength 0.71073
_diffrn_reflns_av_R_equivalents 0.0605
_diffrn_reflns_av_sigmaI/netI 0.0291
_diffrn_reflns_limit_h_max 29
_diffrn_reflns_limit_h_min 0
_diffrn_reflns_limit_k_max 17
_diffrn_reflns_limit_k_min 0
_diffrn_reflns_limit_l_max 25
_diffrn_reflns_limit_l_min -26
_diffrn_reflns_number 7192
_diffrn_reflns_theta_full 24.99
_diffrn_reflns_theta_max 24.99
_diffrn_reflns_theta_min 2.20
_diffrn_standards_decay_% 28.6
_diffrn_standards_interval_count 200
_diffrn_standards_interval_time 120
_diffrn_standards_number 3
_exptl_absorpt_coefficient_mu 2.109
_exptl_absorpt_correction_T_max 0.41462
_exptl_absorpt_correction_T_min 0.32433
_exptl_absorpt_correction_type semiempirical
_exptl_absorpt_process_details 'average of 4 psi-scans'
_exptl_crystal_colour blue
_exptl_crystal_density_diffrn 2.534
_exptl_crystal_description polyhedral
_exptl_crystal_F_000 5888
_exptl_crystal_size_max 0.24
_exptl_crystal_size_mid 0.12
_exptl_crystal_size_min 0.12
_refine_diff_density_max 1.786
_refine_diff_density_min -1.009
_refine_diff_density_rms 0.176
_refine_ls_extinction_method none
_refine_ls_goodness_of_fit_ref 1.040
_refine_ls_hydrogen_treatment mixed
_refine_ls_matrix_type full
_refine_ls_number_parameters 472
_refine_ls_number_reflns 7021
_refine_ls_number_restraints 0
_refine_ls_restrained_S_all 1.040
_refine_ls_R_factor_all 0.0612
_refine_ls_R_factor_gt 0.0490
_refine_ls_shift/su_max 0.001
_refine_ls_shift/su_mean 0.000
_refine_ls_structure_factor_coef Fsqd
_refine_ls_weighting_details 'calc w=1/[\s^2^(Fo^2^)+(0.0769P)^2^+113.1740P] where P=(Fo^2^+2Fc^2^)/3'
_refine_ls_weighting_scheme calc
_refine_ls_wR_factor_gt 0.1339
_refine_ls_wR_factor_ref 0.1441
_reflns_number_gt 5767
_reflns_number_total 7021
_reflns_threshold_expression >2sigma(I)
_cod_data_source_file ja012352r.cif
_cod_data_source_block end
_cod_original_cell_volume 7978(2)
_cod_database_code 4114607

loop_
_symmetry_equiv_pos_as_xyz
'x, y, z'
'-x, y, -z+1/2'
'x+1/2, y+1/2, z'
'-x+1/2, y+1/2, -z+1/2'
'-x, -y, -z'
'x, -y, z-1/2'
'-x+1/2, -y+1/2, -z'
'x+1/2, -y+1/2, z-1/2'

loop_
_atom_site_label
_atom_site_type_symbol
_atom_site_fract_x
_atom_site_fract_y
_atom_site_fract_z
_atom_site_U_iso_or_equiv
_atom_site_adp_type
_atom_site_occupancy
_atom_site_symmetry_multiplicity
_atom_site_calc_flag
_atom_site_refinement_flags
Mo1 Mo 0.48034(2) 0.88393(4) 0.35657(3) 0.02242(16) Uani 1 1 d .
Mo2 Mo 0.39663(2) 0.88270(4) 0.21031(3) 0.02234(16) Uani 1 1 d .
Mo3 Mo 0.34944(3) 0.66804(4) 0.12994(3) 0.02793(17) Uani 1 1 d .
Mo4 Mo 0.10947(3) 0.97501(4) 0.29749(3) 0.03071(18) Uani 1 1 d .
Mo5 Mo 0.01392(3) 0.97500(4) 0.13740(3) 0.02995(18) Uani 1 1 d .
Mo6 Mo -0.02819(3) 1.16967(4) 0.06388(3) 0.02639(17) Uani 1 1 d .
P1 P 0.06787(7) 1.17576(11) 0.21304(8) 0.0191(4) Uani 1 1 d .
P2 P 0.34467(7) 0.85467(12) 0.33514(8) 0.0238(4) Uani 1 1 d .
P3 P 0.21434(8) 1.08665(13) 0.26582(9) 0.0295(4) Uani 1 1 d .
P4 P 0.09587(8) 1.08619(13) 0.06492(9) 0.0285(4) Uani 1 1 d .
B B 0.1645(3) 1.1757(5) 0.1593(4) 0.0236(16) Uani 1 1 d .
O1 O 0.4949(2) 0.9679(4) 0.4083(2) 0.0372(13) Uani 1 1 d .
O2 O 0.3591(2) 0.9666(4) 0.1709(3) 0.0378(13) Uani 1 1 d .
O3 O 0.2980(2) 0.6862(4) 0.0649(3) 0.0447(15) Uani 1 1 d .
O4 O 0.1341(3) 0.8720(4) 0.3161(3) 0.0489(16) Uani 1 1 d .
O5 O 0.0093(3) 0.8716(4) 0.1072(3) 0.0464(16) Uani 1 1 d .
O6 O -0.0586(2) 1.1889(4) -0.0127(2) 0.0405(14) Uani 1 1 d .
O7 O 0.3089(2) 0.9269(3) 0.3540(2) 0.0366(12) Uani 1 1 d .
O8 O 0.2743(2) 1.0535(4) 0.2874(3) 0.0446(14) Uani 1 1 d .
O9 O 0.1089(2) 1.0508(4) 0.0033(2) 0.0390(13) Uani 1 1 d .
O10 O 0.54455(19) 0.8847(3) 0.3276(2) 0.0273(11) Uani 1 1 d .
O11 O 0.4097(2) 0.6747(3) 0.0949(2) 0.0304(12) Uani 1 1 d .
O12 O -0.0461(2) 0.9702(3) 0.1723(2) 0.0357(13) Uani 1 1 d .
O20 O 0.43924(19) 0.9438(3) 0.2832(2) 0.0262(10) Uani 1 1 d .
O21 O 0.3632(2) 0.7847(3) 0.1621(2) 0.0289(11) Uani 1 1 d .
O22 O 0.1493(2) 1.0408(3) 0.3688(2) 0.0326(12) Uani 1 1 d .
O23 O 0.0661(2) 0.9590(3) 0.2145(2) 0.0335(12) Uani 1 1 d .
O24 O -0.0284(2) 1.0413(3) 0.0660(2) 0.0333(12) Uani 1 1 d .
O25 O 0.5055(2) 0.7845(3) 0.4084(2) 0.0277(11) Uani 1 1 d .
O30 O 0.05330(18) 1.2733(3) 0.22135(19) 0.0198(9) Uani 1 1 d .
O31 O 0.08565(19) 1.1271(3) 0.2759(2) 0.0242(10) Uani 1 1 d .
O32 O 0.02108(18) 1.1269(3) 0.1660(2) 0.0214(10) Uani 1 1 d .
O40 O 0.4043(2) 0.8600(3) 0.3745(2) 0.0276(11) Uani 1 1 d .
O41 O 0.34088(19) 0.8586(3) 0.2650(2) 0.0278(11) Uani 1 1 d .
O42 O 0.2969(2) 0.6567(3) 0.1894(2) 0.0313(11) Uani 1 1 d .
O43 O 0.1728(2) 1.0113(3) 0.2574(3) 0.0364(13) Uani 1 1 d .
O44 O 0.0820(2) 1.0107(3) 0.1037(2) 0.0312(11) Uani 1 1 d .
O45 O 0.0507(2) 1.1557(3) 0.0484(2) 0.0311(11) Uani 1 1 d .
O50 O 0.1174(2) 1.1754(3) 0.1841(2) 0.0260(11) Uani 1 1 d .
O60 O 0.31860(19) 0.7663(3) 0.3507(2) 0.0262(10) Uani 1 1 d .
O61 O 0.2117(2) 1.1309(3) 0.2012(2) 0.0307(11) Uani 1 1 d .
O62 O 0.1521(2) 1.1290(3) 0.0986(2) 0.0284(11) Uani 1 1 d .
OW1 O 0.3242(7) 1.1811(11) 0.1965(8) 0.184(6) Uiso 1 1 d .
OW2 O 0.3878(8) 1.1148(13) 0.3212(10) 0.214(8) Uiso 1 1 d .
N1 N 0.0768(6) 1.2822(10) -0.0337(6) 0.107(4) Uiso 1 1 d .
C2 C -0.0976(9) 0.7432(15) 0.0810(10) 0.138(7) Uiso 1 1 d .
N3 N 0.3863(6) 1.1696(10) 0.1030(7) 0.111(4) Uiso 1 1 d .
C4 C 0.3910(7) 1.0967(13) 0.0691(9) 0.117(5) Uiso 1 1 d .
C5A C 0.4210(11) 0.8599(19) 0.5230(12) 0.099(7) Uiso 0.70 1 d P
C5B C 0.3996(19) 0.894(3) 0.515(2) 0.071(11) Uiso 0.30 1 d P
N10 N 0.2393(8) 0.8163(13) 0.1638(9) 0.156(7) Uiso 1 1 d .
C11 C 0.2117(10) 0.8634(15) 0.1878(11) 0.135(7) Uiso 1 1 d .
N12 N 0.1707(7) 0.8930(11) 0.1453(9) 0.138(5) Uiso 1 1 d .
C13 C -0.1755(8) 1.1253(13) -0.0830(9) 0.121(6) Uiso 1 1 d .
C14A C -0.2410(18) 1.119(3) -0.109(2) 0.076(11) Uiso 0.30 1 d P
C14B C -0.2106(12) 1.1880(19) -0.0938(14) 0.123(9) Uiso 0.70 1 d P
C20 C 0.5000 1.1115(16) 0.2500 0.099(6) Uiso 1 2 d S
N21 N 0.4649(6) 1.1605(11) 0.2716(7) 0.122(5) Uiso 1 1 d .
C22 C 0.0200(8) 0.7493(15) 0.2377(10) 0.144(7) Uiso 1 1 d .
N30 N 0.2568 0.8428 0.4380 0.102(8) Uiso 0.50 1 d P
C31 C 0.2198 0.8783 0.4678 0.141(14) Uiso 0.50 1 d P
N32 N 0.2203 1.1642 0.0158 0.119(9) Uiso 0.50 1 d P
C33 C -0.2383(10) 0.7462(17) -0.0244(10) 0.160(8) Uiso 1 1 d .
N40 N 0.6248(11) 0.8692(16) 0.4744(12) 0.198(9) Uiso 1 1 d .
C41 C -0.0919(11) 1.4016(18) -0.0240(14) 0.172(9) Uiso 1 1 d .
N42 N 0.366(2) 1.107(3) 0.418(2) 0.39(2) Uiso 1 1 d .
C43 C 0.184(3) 0.585(4) 0.050(4) 0.43(4) Uiso 1 1 d .
C44 C 0.1786(14) 0.606(2) -0.0166(16) 0.199(12) Uiso 1 1 d .

loop_
_atom_site_aniso_label
_atom_site_aniso_U_11
_atom_site_aniso_U_22
_atom_site_aniso_U_33
_atom_site_aniso_U_23
_atom_site_aniso_U_13
_atom_site_aniso_U_12
Mo1 0.0260(3) 0.0202(3) 0.0217(3) -0.0032(2) 0.0073(2) 0.0026(2)
Mo2 0.0242(3) 0.0209(3) 0.0226(3) 0.0046(2) 0.0073(2) 0.0025(2)
Mo3 0.0268(3) 0.0364(4) 0.0218(3) -0.0044(3) 0.0086(3) -0.0108(3)
Mo4 0.0389(4) 0.0232(3) 0.0384(4) 0.0090(3) 0.0251(3) 0.0104(3)
Mo5 0.0408(4) 0.0221(3) 0.0355(4) -0.0107(3) 0.0252(3) -0.0105(3)
Mo6 0.0297(3) 0.0329(4) 0.0189(3) -0.0061(2) 0.0105(3) -0.0117(3)
P1 0.0233(9) 0.0171(8) 0.0188(8) -0.0019(6) 0.0090(7) -0.0009(6)
P2 0.0255(9) 0.0215(9) 0.0269(9) 0.0018(7) 0.0111(7) 0.0057(7)
P3 0.0294(10) 0.0306(10) 0.0334(10) 0.0063(8) 0.0172(8) 0.0086(8)
P4 0.0348(10) 0.0297(10) 0.0272(9) -0.0104(8) 0.0195(8) -0.0118(8)
B 0.022(4) 0.025(4) 0.026(4) 0.002(3) 0.010(3) -0.003(3)
O1 0.039(3) 0.038(3) 0.035(3) -0.015(2) 0.010(2) -0.001(2)
O2 0.038(3) 0.035(3) 0.040(3) 0.017(2) 0.008(2) 0.012(2)
O3 0.037(3) 0.066(4) 0.031(3) -0.004(3) 0.009(2) -0.012(3)
O4 0.059(4) 0.032(3) 0.067(4) 0.017(3) 0.037(3) 0.018(3)
O5 0.064(4) 0.030(3) 0.060(4) -0.023(3) 0.041(3) -0.021(3)
O6 0.042(3) 0.059(4) 0.023(3) -0.005(2) 0.012(2) -0.009(3)
O7 0.044(3) 0.030(3) 0.042(3) 0.004(2) 0.021(3) 0.019(2)
O8 0.032(3) 0.042(3) 0.064(4) 0.016(3) 0.021(3) 0.014(2)
O9 0.045(3) 0.045(3) 0.035(3) -0.020(2) 0.024(3) -0.015(3)
O10 0.029(3) 0.025(3) 0.028(3) 0.000(2) 0.008(2) 0.002(2)
O11 0.031(3) 0.034(3) 0.029(3) -0.006(2) 0.012(2) -0.011(2)
O12 0.049(3) 0.028(3) 0.040(3) -0.008(2) 0.029(3) -0.008(2)
O20 0.032(3) 0.016(2) 0.033(3) 0.0025(19) 0.013(2) 0.0039(19)
O21 0.028(3) 0.032(3) 0.027(3) 0.000(2) 0.008(2) -0.001(2)
O22 0.037(3) 0.034(3) 0.031(3) 0.010(2) 0.016(2) 0.011(2)
O23 0.041(3) 0.023(3) 0.045(3) -0.001(2) 0.026(3) 0.001(2)
O24 0.039(3) 0.033(3) 0.032(3) -0.016(2) 0.017(2) -0.015(2)
O25 0.031(3) 0.030(3) 0.024(2) -0.002(2) 0.009(2) 0.005(2)
O30 0.026(2) 0.015(2) 0.019(2) -0.0025(17) 0.0056(18) -0.0027(18)
O31 0.030(3) 0.019(2) 0.025(2) 0.0019(19) 0.010(2) 0.0045(19)
O32 0.027(2) 0.017(2) 0.024(2) -0.0039(18) 0.013(2) -0.0046(18)
O40 0.030(3) 0.031(3) 0.024(2) 0.000(2) 0.011(2) 0.005(2)
O41 0.026(3) 0.031(3) 0.028(3) 0.005(2) 0.010(2) 0.004(2)
O42 0.033(3) 0.035(3) 0.030(3) -0.004(2) 0.015(2) -0.006(2)
O43 0.041(3) 0.029(3) 0.049(3) 0.001(2) 0.030(3) 0.004(2)
O44 0.036(3) 0.028(3) 0.038(3) -0.005(2) 0.024(2) -0.004(2)
O45 0.032(3) 0.035(3) 0.031(3) -0.001(2) 0.018(2) -0.005(2)
O50 0.029(3) 0.025(3) 0.027(3) 0.0000(19) 0.014(2) 0.000(2)
O60 0.028(3) 0.023(2) 0.032(3) 0.000(2) 0.014(2) 0.004(2)
O61 0.030(3) 0.033(3) 0.033(3) 0.004(2) 0.017(2) 0.005(2)
O62 0.033(3) 0.030(3) 0.028(3) -0.008(2) 0.018(2) -0.008(2)

loop_
_atom_type_symbol
_atom_type_description
_atom_type_scat_dispersion_real
_atom_type_scat_dispersion_imag
_atom_type_scat_source
C C 0.0033 0.0016 'International Tables Vol C Tables 4.2.6.8 and 6.1.1.4'
H H 0.0000 0.0000 'International Tables Vol C Tables 4.2.6.8 and 6.1.1.4'
B B 0.0013 0.0007 'International Tables Vol C Tables 4.2.6.8 and 6.1.1.4'
N N 0.0061 0.0033 'International Tables Vol C Tables 4.2.6.8 and 6.1.1.4'
O O 0.0106 0.0060 'International Tables Vol C Tables 4.2.6.8 and 6.1.1.4'
P P 0.1023 0.0942 'International Tables Vol C Tables 4.2.6.8 and 6.1.1.4'
Mo Mo -1.6832 0.6857 'International Tables Vol C Tables 4.2.6.8 and 6.1.1.4'

loop_
_geom_angle_atom_site_label_1
_geom_angle_atom_site_label_2
_geom_angle_atom_site_label_3
_geom_angle
_geom_angle_site_symmetry_1
_geom_angle_site_symmetry_3
O1 Mo1 O10 99.9(2) . .
O1 Mo1 O25 101.9(2) . .
O10 Mo1 O25 91.6(2) . .
O1 Mo1 O20 101.3(2) . .
O10 Mo1 O20 91.9(2) . .
O25 Mo1 O20 155.6(2) . .
O1 Mo1 O40 92.8(2) . .
O10 Mo1 O40 167.3(2) . .
O25 Mo1 O40 85.9(2) . .
O20 Mo1 O40 85.48(19) . .
O1 Mo1 O30 171.8(2) . 4_545
O10 Mo1 O30 86.25(18) . 4_545
O25 Mo1 O30 83.25(18) . 4_545
O20 Mo1 O30 72.90(17) . 4_545
O40 Mo1 O30 81.10(17) . 4_545
O2 Mo2 O10 99.2(2) . 2_655
O2 Mo2 O21 100.8(3) . .
O10 Mo2 O21 92.8(2) 2_655 .
O2 Mo2 O20 100.9(2) . .
O10 Mo2 O20 91.9(2) 2_655 .
O21 Mo2 O20 156.7(2) . .
O2 Mo2 O41 93.3(2) . .
O10 Mo2 O41 167.5(2) 2_655 .
O21 Mo2 O41 85.5(2) . .
O20 Mo2 O41 85.01(19) . .
O2 Mo2 O30 171.9(2) . 4_545
O10 Mo2 O30 86.81(18) 2_655 4_545
O21 Mo2 O30 84.27(19) . 4_545
O20 Mo2 O30 73.21(17) . 4_545
O41 Mo2 O30 80.69(17) . 4_545
O3 Mo3 O11 99.5(2) . .
O3 Mo3 O21 101.2(3) . .
O11 Mo3 O21 90.9(2) . .
O3 Mo3 O22 100.4(3) . 4_545
O11 Mo3 O22 92.8(2) . 4_545
O21 Mo3 O22 157.2(2) . 4_545
O3 Mo3 O42 94.4(2) . .
O11 Mo3 O42 166.1(2) . .
O21 Mo3 O42 85.7(2) . .
O22 Mo3 O42 85.4(2) 4_545 .
O3 Mo3 O31 172.4(2) . 4_545
O11 Mo3 O31 85.91(19) . 4_545
O21 Mo3 O31 84.01(19) . 4_545
O22 Mo3 O31 73.85(19) 4_545 4_545
O42 Mo3 O31 80.37(18) . 4_545
O4 Mo4 O12 99.8(3) . 2
O4 Mo4 O23 101.7(3) . .
O12 Mo4 O23 90.5(2) 2 .
O4 Mo4 O22 101.3(3) . .
O12 Mo4 O22 92.3(2) 2 .
O23 Mo4 O22 156.0(2) . .
O4 Mo4 O43 94.1(2) . .
O12 Mo4 O43 166.1(2) 2 .
O23 Mo4 O43 86.3(2) . .
O22 Mo4 O43 85.3(2) . .
O4 Mo4 O31 173.1(3) . .
O12 Mo4 O31 85.16(19) 2 .
O23 Mo4 O31 82.92(19) . .
O22 Mo4 O31 73.57(19) . .
O43 Mo4 O31 81.00(18) . .
O5 Mo5 O12 98.5(2) . .
O5 Mo5 O23 101.5(3) . .
O12 Mo5 O23 94.1(2) . .
O5 Mo5 O24 100.9(3) . .
O12 Mo5 O24 91.3(2) . .
O23 Mo5 O24 155.9(2) . .
O5 Mo5 O44 94.3(2) . .
O12 Mo5 O44 167.1(2) . .
O23 Mo5 O44 84.9(2) . .
O24 Mo5 O44 84.7(2) . .
O5 Mo5 O32 172.2(2) . .
O12 Mo5 O32 86.59(19) . .
O23 Mo5 O32 83.98(19) . .
O24 Mo5 O32 72.90(18) . .
O44 Mo5 O32 80.54(17) . .
O6 Mo6 O11 99.0(2) . 3_455
O6 Mo6 O25 100.9(2) . 4
O11 Mo6 O25 93.2(2) 3_455 4
O6 Mo6 O24 101.1(3) . .
O11 Mo6 O24 91.4(2) 3_455 .
O25 Mo6 O24 156.5(2) 4 .
O6 Mo6 O45 93.1(2) . .
O11 Mo6 O45 167.8(2) 3_455 .
O25 Mo6 O45 85.7(2) 4 .
O24 Mo6 O45 85.0(2) . .
O6 Mo6 O32 172.0(2) . .
O11 Mo6 O32 86.72(19) 3_455 .
O25 Mo6 O32 84.26(18) 4 .
O24 Mo6 O32 73.03(19) . .
O45 Mo6 O32 81.11(18) . .
O31 P1 O30 111.9(2) . .
O31 P1 O32 112.0(3) . .
O30 P1 O32 111.9(3) . .
O31 P1 O50 107.2(3) . .
O30 P1 O50 107.3(3) . .
O32 P1 O50 106.2(3) . .
O41 P2 O40 111.6(3) . .
O41 P2 O7 111.1(3) . .
O40 P2 O7 111.5(3) . .
O41 P2 O60 109.7(3) . .
O40 P2 O60 109.0(3) . .
O7 P2 O60 103.6(3) . .
O43 P3 O42 111.1(3) . 4
O43 P3 O8 112.5(3) . .
O42 P3 O8 110.8(3) 4 .
O43 P3 O61 110.0(3) . .
O42 P3 O61 109.0(3) 4 .
O8 P3 O61 103.0(3) . .
O44 P4 O45 112.7(3) . .
O44 P4 O62 110.8(3) . .
O45 P4 O62 111.1(3) . .
O44 P4 O9 111.3(3) . .
O45 P4 O9 109.7(3) . .
O62 P4 O9 100.6(3) . .
O50 B O60 111.4(6) . 4
O50 B O61 111.9(6) . .
O60 B O61 107.7(6) 4 .
O50 B O62 110.3(6) . .
O60 B O62 108.0(5) 4 .
O61 B O62 107.4(6) . .
Mo2 O10 Mo1 173.5(3) 2_655 .
Mo6 O11 Mo3 174.0(3) 3_545 .
Mo5 O12 Mo4 174.4(3) . 2
Mo1 O20 Mo2 123.1(2) . .
Mo2 O21 Mo3 161.7(3) . .
Mo4 O22 Mo3 122.3(3) . 4
Mo5 O23 Mo4 162.9(3) . .
Mo6 O24 Mo5 122.1(3) . .
Mo6 O25 Mo1 162.7(3) 4_545 .
P1 O30 Mo2 129.7(3) . 4
P1 O30 Mo1 129.2(2) . 4
Mo2 O30 Mo1 90.18(15) 4 4
P1 O31 Mo3 130.1(3) . 4
P1 O31 Mo4 129.9(3) . .
Mo3 O31 Mo4 89.67(16) 4 .
P1 O32 Mo6 129.2(2) . .
P1 O32 Mo5 129.3(3) . .
Mo6 O32 Mo5 91.39(15) . .
P2 O40 Mo1 135.6(3) . .
P2 O41 Mo2 135.4(3) . .
P3 O42 Mo3 135.7(3) 4_545 .
P3 O43 Mo4 136.0(3) . .
P4 O44 Mo5 135.8(3) . .
P4 O45 Mo6 134.9(3) . .
B O50 P1 178.1(5) . .
B O60 P2 127.3(4) 4_545 .
B O61 P3 127.4(4) . .
B O62 P4 125.7(4) . .
C5A N1 C2 115(2) 4 5_575
C5A N1 C5B 16(2) 4 4
C2 N1 C5B 105.9(19) 5_575 4
N3 C2 N1 105.4(18) 3_445 5_575
C2 N3 C4 113.6(17) 3 .
C5B C4 N3 119(3) 6_575 .
C5B C4 C5A 28(2) 6_575 6_575
N3 C4 C5A 98.6(17) . 6_575
C5B C5A N1 137(5) . 4_545
C5B C5A C4 54(4) . 6_576
N1 C5A C4 107(2) 4_545 6_576
C5A C5B C4 98(5) . 6_576
C5A C5B N1 27(4) . 4_545
C4 C5B N1 91(3) 6_576 4_545
C11 N10 C14B 107(2) . 5_575
C11 N10 C14A 96(2) . 5_575
C14B N10 C14A 48.8(18) 5_575 5_575
N10 C11 N12 109(2) . .
C11 N12 C13 112.5(19) . 5_575
C14B C13 N12 101(2) . 5_575
C14B C13 C14A 51(2) . .
N12 C13 C14A 89(2) 5_575 .
C14B C14A N10 64(2) . 5_575
C14B C14A C13 51(2) . .
N10 C14A C13 90(3) 5_575 .
C13 C14B C14A 78(3) . .
C13 C14B N10 106(2) . 5_575
C14A C14B N10 67(2) . 5_575
N21 C20 N21 113(2) 2_655 .
C20 N21 C22 104.0(17) . 4
C22 C22 N21 109.7(10) 2 4_545
C31 N30 C33 92.8(8) . 8_566
N32 C31 N30 110.495(10) 6_576 .
C31 N32 C33 122.6(8) 6_575 5_575
C31 N32 C33 80.1(7) 6_575 3
C33 N32 C33 43.7(13) 5_575 3
C33 C33 N32 90(2) 7_465 5_575
C33 C33 N30 120(3) 7_465 8_465
N32 C33 N30 149.7(15) 5_575 8_465
C33 C33 N32 46.1(17) 7_465 3_445
N32 C33 N32 136.3(13) 5_575 3_445
N30 C33 N32 74.0(10) 8_465 3_445
C44 N40 C41 119(3) 8_566 4_545
N42 C41 N40 100(3) 8_475 4
C41 N42 C43 94(4) 8_576 4
C44 C43 N42 120(5) . 4_545
N40 C44 C43 92(4) 8_465 .

loop_
_geom_bond_atom_site_label_1
_geom_bond_atom_site_label_2
_geom_bond_distance
_geom_bond_site_symmetry_2
Mo1 O1 1.672(5) .
Mo1 O10 1.878(5) .
Mo1 O25 1.883(5) .
Mo1 O20 1.899(5) .
Mo1 O40 2.075(5) .
Mo1 O30 2.377(4) 4_545
Mo2 O2 1.672(5) .
Mo2 O10 1.873(5) 2_655
Mo2 O21 1.879(5) .
Mo2 O20 1.913(5) .
Mo2 O41 2.097(5) .
Mo2 O30 2.355(4) 4_545
Mo3 O3 1.680(6) .
Mo3 O11 1.868(5) .
Mo3 O21 1.884(5) .
Mo3 O22 1.909(5) 4_545
Mo3 O42 2.091(5) .
Mo3 O31 2.358(5) 4_545
Mo4 O4 1.675(5) .
Mo4 O12 1.875(5) 2
Mo4 O23 1.880(5) .
Mo4 O22 1.901(6) .
Mo4 O43 2.079(5) .
Mo4 O31 2.375(4) .
Mo5 O5 1.679(5) .
Mo5 O12 1.859(5) .
Mo5 O23 1.868(5) .
Mo5 O24 1.927(6) .
Mo5 O44 2.099(5) .
Mo5 O32 2.358(4) .
Mo6 O6 1.683(5) .
Mo6 O11 1.856(5) 3_455
Mo6 O25 1.866(5) 4
Mo6 O24 1.926(5) .
Mo6 O45 2.102(5) .
Mo6 O32 2.353(5) .
P1 O31 1.522(5) .
P1 O30 1.530(5) .
P1 O32 1.533(5) .
P1 O50 1.534(5) .
P2 O41 1.522(5) .
P2 O40 1.523(5) .
P2 O7 1.531(5) .
P2 O60 1.555(5) .
P3 O43 1.514(6) .
P3 O42 1.515(5) 4
P3 O8 1.537(5) .
P3 O61 1.553(5) .
P4 O44 1.511(5) .
P4 O45 1.513(6) .
P4 O62 1.550(5) .
P4 O9 1.566(5) .
B O50 1.422(9) .
B O60 1.457(9) 4
B O61 1.462(9) .
B O62 1.468(9) .
O10 Mo2 1.873(5) 2_655
O11 Mo6 1.856(5) 3_545
O12 Mo4 1.874(5) 2
O22 Mo3 1.909(5) 4
O25 Mo6 1.866(5) 4_545
O30 Mo2 2.355(4) 4
O30 Mo1 2.377(4) 4
O31 Mo3 2.358(5) 4
O42 P3 1.514(5) 4_545
O60 B 1.457(9) 4_545
N1 C5A 1.19(3) 4
N1 C2 1.34(2) 5_575
N1 C5B 1.79(5) 4
C2 N3 1.31(2) 3_445
C2 N1 1.34(2) 5_575
N3 C2 1.31(2) 3
N3 C4 1.35(2) .
C4 C5B 1.27(4) 6_575
C4 C5A 1.55(3) 6_575
C5A C5B 0.73(5) .
C5A N1 1.19(3) 4_545
C5A C4 1.55(3) 6_576
C5B C4 1.27(4) 6_576
C5B N1 1.79(5) 4_545
N10 C11 1.20(2) .
N10 C14B 1.52(3) 5_575
N10 C14A 1.56(4) 5_575
C11 N12 1.28(2) .
N12 C13 1.43(2) 5_575
C13 C14B 1.27(3) .
C13 N12 1.43(2) 5_575
C13 C14A 1.59(5) .
C14A C14B 1.27(5) .
C14A N10 1.56(4) 5_575
C14B N10 1.52(3) 5_575
C20 N21 1.326(18) 2_655
C20 N21 1.327(18) .
N21 C22 1.41(2) 4
C22 C22 1.25(4) 2
C22 N21 1.41(2) 4_545
N30 C31 1.37514(19) .
N30 C33 1.56(2) 8_566
C31 N32 1.2303 6_576
N32 C31 1.2301 6_575
N32 C33 1.41(3) 5_575
N32 C33 1.96(2) 3
C33 C33 1.35(4) 7_465
C33 N32 1.41(3) 5_575
C33 N30 1.56(2) 8_465
C33 N32 1.96(2) 3_445
N40 C44 1.36(3) 8_566
N40 C41 1.60(3) 4_545
C41 N42 1.44(5) 8_475
C41 N40 1.60(3) 4
N42 C41 1.44(5) 8_576
N42 C43 1.62(7) 4
C43 C44 1.47(7) .
C43 N42 1.62(7) 4_545
C44 N40 1.36(3) 8_465
